data_4316156
loop_
_publ_author_name
'Irene Bassanetti'
'Marcello Gennari'
'Luciano Marchi\`o'
'Mattia Terenghi'
'Lisa Elviri'

_publ_contact_author_address
;
Departimento di Chimica GIAF
Universit\`a di Parma
via Usberti 17/a, 43100, Parma, Italy
;
_publ_contact_author_email marchio@unipr.it
_publ_contact_author_fax '0039 0521 905557'
_publ_contact_author_name 'Dr. Luciano Marchi\`o'
_publ_contact_author_phone '0039 0521 905424'
_publ_section_title
;
 Li+, Cu+, and Ag+ Oligonuclear Structures with the Sterically Demanding
 Bis(3,5-tertbutylpyrazol-1-yl)dithioacetate Heteroscorpionate Ligand
;
_journal_name_full 'Inorganic Chemistry'
_journal_page_first 7007
_journal_page_last 7015
_journal_paper_doi 10.1021/ic100886x
_journal_volume 49
_journal_year 2010
_chemical_formula_moiety 'C72 H117 Ag3 N12 S6'
_chemical_formula_sum 'C72 H117 Ag3 N12 S6'
_chemical_formula_weight 1666.75
_chemical_name_systematic
;
 ?
;
_space_group_IT_number 2
_symmetry_cell_setting triclinic
_symmetry_space_group_name_Hall '-P 1'
_symmetry_space_group_name_H-M 'P -1'
_atom_sites_solution_hydrogens geom
_atom_sites_solution_primary direct
_atom_sites_solution_secondary difmap
_audit_creation_method SHELXL-97
_cell_angle_alpha 68.871(2)
_cell_angle_beta 83.645(3)
_cell_angle_gamma 61.547(2)
_cell_formula_units_Z 2
_cell_length_a 15.396(2)
_cell_length_b 15.833(2)
_cell_length_c 21.295(3)
_cell_measurement_reflns_used 21730
_cell_measurement_temperature 173(2)
_cell_measurement_theta_max 27.90
_cell_measurement_theta_min 1.51
_cell_volume 4245.3(10)
_computing_cell_refinement Saint
_computing_data_collection Smart
_computing_data_reduction Saint
_computing_structure_refinement 'SHELXL-97 (Sheldrick, 1997)'
_computing_structure_solution Sir97
_diffrn_ambient_temperature 173(2)
_diffrn_measured_fraction_theta_full 0.964
_diffrn_measured_fraction_theta_max 0.964
_diffrn_measurement_device_type 'Bruker Smart 1000 CCD'
_diffrn_measurement_method 'theta & omega scan'
_diffrn_radiation_monochromator graphite
_diffrn_radiation_source 'fine-focus sealed tube'
_diffrn_radiation_type MoK\a
_diffrn_radiation_wavelength 0.71073
_diffrn_reflns_av_R_equivalents 0.0410
_diffrn_reflns_av_sigmaI/netI 0.0573
_diffrn_reflns_limit_h_max 20
_diffrn_reflns_limit_h_min -19
_diffrn_reflns_limit_k_max 20
_diffrn_reflns_limit_k_min -20
_diffrn_reflns_limit_l_max 27
_diffrn_reflns_limit_l_min -27
_diffrn_reflns_number 44953
_diffrn_reflns_theta_full 27.90
_diffrn_reflns_theta_max 27.90
_diffrn_reflns_theta_min 1.51
_diffrn_standards_decay_% none
_exptl_absorpt_coefficient_mu 0.877
_exptl_absorpt_correction_T_max 1.000
_exptl_absorpt_correction_T_min 0.663
_exptl_absorpt_correction_type multi-scan
_exptl_absorpt_process_details SADABS
_exptl_crystal_colour red
_exptl_crystal_density_diffrn 1.304
_exptl_crystal_density_method 'not measured'
_exptl_crystal_description prism
_exptl_crystal_F_000 1740
_exptl_crystal_size_max 0.45
_exptl_crystal_size_mid 0.35
_exptl_crystal_size_min 0.20
_refine_diff_density_max 1.020
_refine_diff_density_min -0.776
_refine_diff_density_rms 0.070
_refine_ls_extinction_method none
_refine_ls_goodness_of_fit_ref 1.006
_refine_ls_hydrogen_treatment constr
_refine_ls_matrix_type full
_refine_ls_number_parameters 874
_refine_ls_number_reflns 19567
_refine_ls_number_restraints 0
_refine_ls_restrained_S_all 1.006
_refine_ls_R_factor_all 0.0632
_refine_ls_R_factor_gt 0.0323
_refine_ls_shift/su_max 0.001
_refine_ls_shift/su_mean 0.000
_refine_ls_structure_factor_coef Fsqd
_refine_ls_weighting_details 'calc w=1/[\s^2^(Fo^2^)+(0.0215P)^2^+0.0000P] where P=(Fo^2^+2Fc^2^)/3'
_refine_ls_weighting_scheme calc
_refine_ls_wR_factor_gt 0.0596
_refine_ls_wR_factor_ref 0.0650
_reflns_number_gt 13098
_reflns_number_total 19567
_reflns_threshold_expression >2sigma(I)
_cod_data_source_file ic100886x_si_001_1.cif
_cod_data_source_block mg415mp
_cod_depositor_comments
;
The following automatic conversions were performed:

'_symmetry_cell_setting' value 'Triclinic' changed to 'triclinic'
according to the built-in table from CIF Core dictionary named
'cif_core.dic' version 2.4.1 from 2010-06-29.

Automatic conversion script
Id: cif_fix_values 1646 2011-03-28 12:23:43Z adriana 
;
_cod_database_code 4316156

loop_
_symmetry_equiv_pos_as_xyz
'x, y, z'
'-x, -y, -z'

loop_
_atom_site_label
_atom_site_type_symbol
_atom_site_fract_x
_atom_site_fract_y
_atom_site_fract_z
_atom_site_U_iso_or_equiv
_atom_site_adp_type
_atom_site_occupancy
_atom_site_symmetry_multiplicity
_atom_site_calc_flag
_atom_site_refinement_flags
_atom_site_disorder_assembly
_atom_site_disorder_group
Ag1 Ag 0.189855(13) 0.447709(14) 0.276510(10) 0.03553(5) Uani 1 1 d . . .
Ag2 Ag 0.126834(14) 0.823380(15) 0.205292(11) 0.03851(6) Uani 1 1 d . . .
Ag3 Ag 0.491976(16) 0.487794(14) 0.278114(11) 0.04268(6) Uani 1 1 d . . .
S28 S 0.35571(5) 0.29795(5) 0.29566(4) 0.03744(16) Uani 1 1 d . . .
S12 S 0.12606(4) 0.61172(5) 0.30627(3) 0.03441(15) Uani 1 1 d . . .
S18 S 0.36972(5) 0.43638(5) 0.35582(4) 0.03900(16) Uani 1 1 d . . .
S15 S 0.28965(5) 0.68518(5) 0.17907(4) 0.03611(16) Uani 1 1 d . . .
S22 S -0.02341(4) 0.80599(4) 0.20395(3) 0.03050(14) Uani 1 1 d . . .
S25 S 0.47331(5) 0.66118(5) 0.23583(4) 0.04027(16) Uani 1 1 d . . .
N23 N 0.07066(13) 0.55463(14) 0.17944(10) 0.0281(4) Uani 1 1 d . . .
N24 N 0.15903(14) 0.96941(14) 0.11785(10) 0.0294(5) Uani 1 1 d . . .
N14 N 0.25452(13) 0.91054(13) 0.10584(9) 0.0254(4) Uani 1 1 d . . .
N27 N 0.56211(14) 0.34483(14) 0.24410(10) 0.0284(5) Uani 1 1 d . . .
C34 C 0.26718(17) 0.93433(17) 0.03740(12) 0.0282(5) Uani 1 1 d . . .
C28 C 0.41718(16) 0.33168(17) 0.33496(12) 0.0296(6) Uani 1 1 d . . .
N11 N -0.03446(13) 0.54600(13) 0.31395(9) 0.0255(4) Uani 1 1 d . . .
N21 N 0.02795(13) 0.44892(14) 0.31343(10) 0.0286(5) Uani 1 1 d . . .
C81 C -0.14515(17) 0.63606(17) 0.39580(13) 0.0327(6) Uani 1 1 d . . .
C22 C 0.02213(16) 0.68164(17) 0.25630(12) 0.0268(5) Uani 1 1 d . . .
C13 C 0.06705(17) 0.54057(17) 0.12213(12) 0.0292(5) Uani 1 1 d . . .
N19 N 0.57522(13) 0.26470(13) 0.40364(10) 0.0263(4) Uani 1 1 d . . .
C36 C 0.30315(16) 0.96197(17) 0.23234(12) 0.0273(5) Uani 1 1 d . . .
C29 C 0.60213(17) 0.29215(18) 0.49161(13) 0.0342(6) Uani 1 1 d . . .
H29 H 0.6070 0.2909 0.5351 0.041 Uiso 1 1 calc R . .
N26 N 0.22151(14) 0.86708(14) 0.25813(9) 0.0280(4) Uani 1 1 d . . .
C19 C 0.63096(17) 0.34750(18) 0.43285(13) 0.0336(6) Uani 1 1 d . . .
C15 C 0.32730(16) 0.84781(16) 0.16471(12) 0.0263(5) Uani 1 1 d . . .
H15 H 0.3870 0.8550 0.1507 0.032 Uiso 1 1 calc R . .
N13 N -0.02620(13) 0.60583(14) 0.19308(9) 0.0256(4) Uani 1 1 d . . .
N16 N 0.29084(13) 0.88949(13) 0.21898(9) 0.0246(4) Uani 1 1 d . . .
C11 C 0.02503(17) 0.38545(17) 0.37384(12) 0.0285(5) Uani 1 1 d . . .
N29 N 0.61318(14) 0.33237(14) 0.37935(10) 0.0316(5) Uani 1 1 d . . .
C18 C 0.52892(16) 0.25099(16) 0.35436(11) 0.0259(5) Uani 1 1 d . . .
H18 H 0.5323 0.1831 0.3750 0.031 Uiso 1 1 calc R . .
C39 C 0.56546(16) 0.24049(17) 0.47244(12) 0.0278(5) Uani 1 1 d . . .
C57 C 0.6655(2) 0.4625(2) 0.14376(16) 0.0641(9) Uani 1 1 d . . .
H57A H 0.6300 0.4949 0.1755 0.096 Uiso 1 1 calc R . .
H57B H 0.6670 0.5133 0.1026 0.096 Uiso 1 1 calc R . .
H57C H 0.7320 0.4127 0.1623 0.096 Uiso 1 1 calc R . .
C83 C -0.20366(17) 0.67585(19) 0.14441(13) 0.0348(6) Uani 1 1 d . . .
C25 C 0.36011(17) 0.73064(17) 0.19274(12) 0.0293(6) Uani 1 1 d . . .
C87 C 0.69138(19) 0.05774(18) 0.31374(13) 0.0375(6) Uani 1 1 d . . .
C101 C -0.24388(18) 0.7028(2) 0.35209(15) 0.0485(7) Uani 1 1 d . . .
H10A H -0.2328 0.7380 0.3073 0.073 Uiso 1 1 calc R . .
H10B H -0.2898 0.7521 0.3715 0.073 Uiso 1 1 calc R . .
H10C H -0.2707 0.6600 0.3502 0.073 Uiso 1 1 calc R . .
C12 C -0.04449(16) 0.63390(16) 0.25315(11) 0.0253(5) Uani 1 1 d . . .
H12 H -0.1134 0.6876 0.2479 0.030 Uiso 1 1 calc R . .
C111 C -0.1679(2) 0.59418(19) 0.46983(13) 0.0432(7) Uani 1 1 d . . .
H11A H -0.2012 0.5550 0.4727 0.065 Uiso 1 1 calc R . .
H11B H -0.2095 0.6505 0.4848 0.065 Uiso 1 1 calc R . .
H11C H -0.1071 0.5511 0.4979 0.065 Uiso 1 1 calc R . .
C77 C 0.6673(2) 0.3627(2) 0.07482(14) 0.0550(8) Uani 1 1 d . . .
H77A H 0.7357 0.3166 0.0901 0.083 Uiso 1 1 calc R . .
H77B H 0.6624 0.4169 0.0336 0.083 Uiso 1 1 calc R . .
H77C H 0.6373 0.3259 0.0670 0.083 Uiso 1 1 calc R . .
C47 C 0.61327(18) 0.40873(18) 0.12903(12) 0.0348(6) Uani 1 1 d . . .
C33 C -0.09093(17) 0.62366(17) 0.14474(12) 0.0294(5) Uani 1 1 d . . .
C14 C 0.11131(17) 1.03123(17) 0.05762(13) 0.0312(6) Uani 1 1 d . . .
C84 C 0.36230(18) 0.88517(18) 0.00405(12) 0.0333(6) Uani 1 1 d . . .
C53 C 0.24376(19) 0.5040(2) 0.10314(15) 0.0491(7) Uani 1 1 d . . .
H53A H 0.2220 0.5764 0.0826 0.074 Uiso 1 1 calc R . .
H53B H 0.3018 0.4675 0.0829 0.074 Uiso 1 1 calc R . .
H53C H 0.2591 0.4825 0.1506 0.074 Uiso 1 1 calc R . .
C41 C 0.0853(2) 0.26949(18) 0.39208(13) 0.0387(7) Uani 1 1 d . . .
C43 C 0.16147(18) 0.48140(18) 0.09254(13) 0.0356(6) Uani 1 1 d . . .
C89 C 0.52717(17) 0.16712(17) 0.51817(12) 0.0307(6) Uani 1 1 d . . .
C91 C -0.09659(19) 0.70270(18) 0.39350(13) 0.0395(7) Uani 1 1 d . . .
H91A H -0.0336 0.6601 0.4191 0.059 Uiso 1 1 calc R . .
H91B H -0.1387 0.7540 0.4125 0.059 Uiso 1 1 calc R . .
H91C H -0.0873 0.7354 0.3475 0.059 Uiso 1 1 calc R . .
C37 C 0.64897(16) 0.17220(17) 0.27288(12) 0.0292(5) Uani 1 1 d . . .
C26 C 0.24164(18) 0.98367(19) 0.28242(13) 0.0351(6) Uani 1 1 d . . .
H26 H 0.2340 1.0293 0.3031 0.042 Uiso 1 1 calc R . .
C31 C -0.07459(16) 0.54381(17) 0.37517(12) 0.0273(5) Uani 1 1 d . . .
C17 C 0.61599(17) 0.32429(17) 0.19294(12) 0.0293(6) Uani 1 1 d . . .
C99 C 0.42390(19) 0.1944(2) 0.49391(14) 0.0469(7) Uani 1 1 d . . .
H99A H 0.4012 0.1502 0.5265 0.070 Uiso 1 1 calc R . .
H99B H 0.4270 0.1854 0.4513 0.070 Uiso 1 1 calc R . .
H99C H 0.3788 0.2645 0.4888 0.070 Uiso 1 1 calc R . .
C107 C 0.74913(19) 0.0312(2) 0.37819(14) 0.0499(8) Uani 1 1 d . . .
H10D H 0.8031 0.0470 0.3664 0.075 Uiso 1 1 calc R . .
H10E H 0.7746 -0.0406 0.4041 0.075 Uiso 1 1 calc R . .
H10F H 0.7058 0.0707 0.4045 0.075 Uiso 1 1 calc R . .
C24 C 0.17525(18) 1.01150(18) 0.00636(12) 0.0331(6) Uani 1 1 d . . .
H24 H 0.1588 1.0443 -0.0399 0.040 Uiso 1 1 calc R . .
C21 C -0.03696(17) 0.44103(18) 0.41371(13) 0.0324(6) Uani 1 1 d . . .
H21 H -0.0503 0.4137 0.4580 0.039 Uiso 1 1 calc R . .
C94 C 0.3351(2) 0.9171(2) -0.07128(13) 0.0514(8) Uani 1 1 d . . .
H94A H 0.2888 0.8948 -0.0758 0.077 Uiso 1 1 calc R . .
H94B H 0.3938 0.8860 -0.0930 0.077 Uiso 1 1 calc R . .
H94C H 0.3057 0.9904 -0.0920 0.077 Uiso 1 1 calc R . .
C66 C 0.0169(2) 1.0326(2) 0.31263(16) 0.0642(9) Uani 1 1 d . . .
H66A H 0.0320 1.0879 0.3035 0.096 Uiso 1 1 calc R . .
H66B H -0.0349 1.0394 0.3431 0.096 Uiso 1 1 calc R . .
H66C H -0.0046 1.0348 0.2712 0.096 Uiso 1 1 calc R . .
C114 C 0.4142(2) 0.7679(2) 0.03361(15) 0.0601(9) Uani 1 1 d . . .
H11D H 0.4409 0.7452 0.0788 0.090 Uiso 1 1 calc R . .
H11E H 0.4670 0.7411 0.0064 0.090 Uiso 1 1 calc R . .
H11F H 0.3675 0.7438 0.0342 0.090 Uiso 1 1 calc R . .
C86 C 0.36913(17) 1.01013(18) 0.19705(13) 0.0321(6) Uani 1 1 d . . .
C27 C 0.67080(17) 0.21766(18) 0.20931(12) 0.0336(6) Uani 1 1 d . . .
H27 H 0.7141 0.1838 0.1821 0.040 Uiso 1 1 calc R . .
C117 C 0.7642(2) -0.0020(2) 0.27081(15) 0.0593(9) Uani 1 1 d . . .
H11G H 0.7292 0.0123 0.2306 0.089 Uiso 1 1 calc R . .
H11H H 0.7940 -0.0742 0.2964 0.089 Uiso 1 1 calc R . .
H11I H 0.8149 0.0188 0.2587 0.089 Uiso 1 1 calc R . .
C74 C -0.05819(19) 1.0706(2) 0.09977(15) 0.0513(8) Uani 1 1 d . . .
H74A H -0.0568 1.0177 0.0871 0.077 Uiso 1 1 calc R . .
H74B H -0.1253 1.1239 0.0956 0.077 Uiso 1 1 calc R . .
H74C H -0.0317 1.0422 0.1457 0.077 Uiso 1 1 calc R . .
C67 C 0.5060(2) 0.4864(2) 0.10153(14) 0.0561(8) Uani 1 1 d . . .
H67A H 0.4738 0.4519 0.0933 0.084 Uiso 1 1 calc R . .
H67B H 0.5052 0.5382 0.0601 0.084 Uiso 1 1 calc R . .
H67C H 0.4716 0.5179 0.1340 0.084 Uiso 1 1 calc R . .
C16 C 0.19231(17) 0.92419(18) 0.29679(12) 0.0303(6) Uani 1 1 d . . .
C97 C 0.6101(2) 0.0242(2) 0.32992(15) 0.0528(8) Uani 1 1 d . . .
H97A H 0.5656 0.0569 0.3591 0.079 Uiso 1 1 calc R . .
H97B H 0.6400 -0.0490 0.3520 0.079 Uiso 1 1 calc R . .
H97C H 0.5739 0.0437 0.2888 0.079 Uiso 1 1 calc R . .
C119 C 0.5205(2) 0.1740(2) 0.58859(13) 0.0459(7) Uani 1 1 d . . .
H11J H 0.4970 0.1283 0.6183 0.069 Uiso 1 1 calc R . .
H11K H 0.4754 0.2430 0.5859 0.069 Uiso 1 1 calc R . .
H11L H 0.5848 0.1549 0.6057 0.069 Uiso 1 1 calc R . .
C46 C 0.11088(19) 0.9286(2) 0.34516(13) 0.0382(6) Uani 1 1 d . . .
C56 C 0.1432(2) 0.9264(2) 0.41166(13) 0.0469(7) Uani 1 1 d . . .
H56A H 0.2030 0.8638 0.4313 0.070 Uiso 1 1 calc R . .
H56B H 0.0920 0.9300 0.4423 0.070 Uiso 1 1 calc R . .
H56C H 0.1549 0.9839 0.4029 0.070 Uiso 1 1 calc R . .
C51 C 0.1811(2) 0.2313(2) 0.43291(15) 0.0569(8) Uani 1 1 d . . .
H51A H 0.2189 0.2635 0.4061 0.085 Uiso 1 1 calc R . .
H51B H 0.2194 0.1582 0.4451 0.085 Uiso 1 1 calc R . .
H51C H 0.1651 0.2484 0.4731 0.085 Uiso 1 1 calc R . .
C109 C 0.6001(2) 0.05530(18) 0.52485(14) 0.0464(7) Uani 1 1 d . . .
H10G H 0.6653 0.0390 0.5386 0.070 Uiso 1 1 calc R . .
H10H H 0.6013 0.0473 0.4821 0.070 Uiso 1 1 calc R . .
H10I H 0.5793 0.0099 0.5580 0.070 Uiso 1 1 calc R . .
C63 C 0.1414(2) 0.5120(2) 0.01685(14) 0.0606(9) Uani 1 1 d . . .
H63A H 0.0905 0.4973 0.0095 0.091 Uiso 1 1 calc R . .
H63B H 0.2010 0.4739 -0.0016 0.091 Uiso 1 1 calc R . .
H63C H 0.1202 0.5841 -0.0049 0.091 Uiso 1 1 calc R . .
C96 C 0.3632(2) 1.0829(2) 0.23197(14) 0.0427(7) Uani 1 1 d . . .
H96A H 0.2957 1.1343 0.2293 0.064 Uiso 1 1 calc R . .
H96B H 0.4030 1.1152 0.2098 0.064 Uiso 1 1 calc R . .
H96C H 0.3873 1.0441 0.2785 0.064 Uiso 1 1 calc R . .
C44 C 0.00453(18) 1.11569(19) 0.05331(13) 0.0389(6) Uani 1 1 d . . .
C54 C 0.0090(2) 1.1929(2) 0.07906(18) 0.0642(9) Uani 1 1 d . . .
H54A H 0.0391 1.1581 0.1244 0.096 Uiso 1 1 calc R . .
H54B H -0.0569 1.2462 0.0785 0.096 Uiso 1 1 calc R . .
H54C H 0.0475 1.2224 0.0504 0.096 Uiso 1 1 calc R . .
C71 C 0.0255(2) 0.2181(2) 0.43549(18) 0.0721(11) Uani 1 1 d . . .
H71A H 0.0078 0.2373 0.4748 0.108 Uiso 1 1 calc R . .
H71B H 0.0647 0.1449 0.4491 0.108 Uiso 1 1 calc R . .
H71C H -0.0336 0.2398 0.4098 0.108 Uiso 1 1 calc R . .
C104 C 0.4350(2) 0.9245(3) 0.00843(16) 0.0572(8) Uani 1 1 d . . .
H10J H 0.4021 0.9982 -0.0098 0.086 Uiso 1 1 calc R . .
H10K H 0.4908 0.8983 -0.0170 0.086 Uiso 1 1 calc R . .
H10L H 0.4574 0.9014 0.0548 0.086 Uiso 1 1 calc R . .
C103 C -0.24694(18) 0.78941(19) 0.13793(15) 0.0459(7) Uani 1 1 d . . .
H10M H -0.2212 0.7928 0.1755 0.069 Uiso 1 1 calc R . .
H10N H -0.3178 0.8198 0.1376 0.069 Uiso 1 1 calc R . .
H10O H -0.2286 0.8260 0.0967 0.069 Uiso 1 1 calc R . .
C73 C 0.1961(2) 0.3656(2) 0.12806(17) 0.0632(9) Uani 1 1 d . . .
H73A H 0.2062 0.3474 0.1758 0.095 Uiso 1 1 calc R . .
H73B H 0.2571 0.3274 0.1110 0.095 Uiso 1 1 calc R . .
H73C H 0.1466 0.3498 0.1195 0.095 Uiso 1 1 calc R . .
C106 C 0.47835(18) 0.9295(2) 0.20300(14) 0.0430(7) Uani 1 1 d . . .
H10P H 0.5010 0.8914 0.2498 0.065 Uiso 1 1 calc R . .
H10Q H 0.5174 0.9633 0.1819 0.065 Uiso 1 1 calc R . .
H10R H 0.4850 0.8836 0.1810 0.065 Uiso 1 1 calc R . .
C23 C -0.03221(18) 0.58298(19) 0.09869(13) 0.0356(6) Uani 1 1 d . . .
H23 H -0.0540 0.5834 0.0595 0.043 Uiso 1 1 calc R . .
C113 C -0.2461(2) 0.6757(2) 0.08221(15) 0.0563(8) Uani 1 1 d . . .
H11M H -0.2280 0.7145 0.0419 0.084 Uiso 1 1 calc R . .
H11N H -0.3169 0.7062 0.0822 0.084 Uiso 1 1 calc R . .
H11O H -0.2196 0.6064 0.0839 0.084 Uiso 1 1 calc R . .
C61 C 0.1114(2) 0.2420(2) 0.32828(15) 0.0598(9) Uani 1 1 d . . .
H61A H 0.0517 0.2670 0.3021 0.090 Uiso 1 1 calc R . .
H61B H 0.1486 0.1688 0.3406 0.090 Uiso 1 1 calc R . .
H61C H 0.1504 0.2730 0.3021 0.090 Uiso 1 1 calc R . .
C76 C 0.0876(2) 0.8399(2) 0.35939(14) 0.0564(9) Uani 1 1 d . . .
H76A H 0.0584 0.8471 0.3190 0.085 Uiso 1 1 calc R . .
H76B H 0.0420 0.8411 0.3941 0.085 Uiso 1 1 calc R . .
H76C H 0.1476 0.7759 0.3740 0.085 Uiso 1 1 calc R . .
C116 C 0.3290(2) 1.07521(19) 0.12266(13) 0.0419(7) Uani 1 1 d . . .
H11P H 0.3322 1.0316 0.0998 0.063 Uiso 1 1 calc R . .
H11Q H 0.3684 1.1083 0.1010 0.063 Uiso 1 1 calc R . .
H11R H 0.2615 1.1263 0.1209 0.063 Uiso 1 1 calc R . .
C64 C -0.0417(2) 1.1677(2) -0.01903(15) 0.0647(9) Uani 1 1 d . . .
H64A H -0.0047 1.1996 -0.0475 0.097 Uiso 1 1 calc R . .
H64B H -0.1090 1.2190 -0.0204 0.097 Uiso 1 1 calc R . .
H64C H -0.0403 1.1175 -0.0347 0.097 Uiso 1 1 calc R . .
C93 C -0.23592(19) 0.6152(2) 0.20778(14) 0.0429(7) Uani 1 1 d . . .
H93A H -0.2112 0.5464 0.2090 0.064 Uiso 1 1 calc R . .
H93B H -0.3069 0.6478 0.2067 0.064 Uiso 1 1 calc R . .
H93C H -0.2098 0.6137 0.2473 0.064 Uiso 1 1 calc R . .
N17 N 0.58337(13) 0.25162(13) 0.29329(9) 0.0260(4) Uani 1 1 d . . .
C49 C 0.6760(2) 0.4175(2) 0.42626(14) 0.0416(7) Uani 1 1 d . . .
C79 C 0.7511(2) 0.3683(2) 0.48675(16) 0.0615(9) Uani 1 1 d . . .
H79A H 0.7177 0.3619 0.5277 0.092 Uiso 1 1 calc R . .
H79B H 0.7814 0.4107 0.4826 0.092 Uiso 1 1 calc R . .
H79C H 0.8011 0.3016 0.4878 0.092 Uiso 1 1 calc R . .
C59 C 0.7280(2) 0.4321(2) 0.36035(15) 0.0558(8) Uani 1 1 d . . .
H59A H 0.7751 0.3662 0.3582 0.084 Uiso 1 1 calc R . .
H59B H 0.7618 0.4703 0.3590 0.084 Uiso 1 1 calc R . .
H59C H 0.6797 0.4689 0.3226 0.084 Uiso 1 1 calc R . .
C69 C 0.5924(2) 0.5225(2) 0.42622(18) 0.0673(10) Uani 1 1 d . . .
H69A H 0.5426 0.5502 0.3907 0.101 Uiso 1 1 calc R . .
H69B H 0.6192 0.5687 0.4190 0.101 Uiso 1 1 calc R . .
H69C H 0.5635 0.5140 0.4689 0.101 Uiso 1 1 calc R . .

loop_
_atom_site_aniso_label
_atom_site_aniso_U_11
_atom_site_aniso_U_22
_atom_site_aniso_U_33
_atom_site_aniso_U_23
_atom_site_aniso_U_13
_atom_site_aniso_U_12
Ag1 0.02207(10) 0.03237(11) 0.04431(12) -0.01448(9) 0.00209(9) -0.00609(8)
Ag2 0.03525(11) 0.04232(12) 0.05200(13) -0.02249(10) 0.01367(10) -0.02684(10)
Ag3 0.04936(13) 0.02046(10) 0.04735(13) -0.00753(9) 0.00815(10) -0.01229(9)
S28 0.0247(3) 0.0367(4) 0.0469(4) -0.0186(3) 0.0008(3) -0.0083(3)
S12 0.0243(3) 0.0289(3) 0.0493(4) -0.0133(3) -0.0015(3) -0.0114(3)
S18 0.0261(3) 0.0263(3) 0.0577(5) -0.0160(3) 0.0060(3) -0.0068(3)
S15 0.0345(4) 0.0271(3) 0.0532(4) -0.0182(3) 0.0101(3) -0.0179(3)
S22 0.0297(3) 0.0256(3) 0.0370(4) -0.0090(3) 0.0041(3) -0.0154(3)
S25 0.0365(4) 0.0224(3) 0.0538(4) -0.0063(3) -0.0064(3) -0.0108(3)
N23 0.0229(11) 0.0267(11) 0.0323(12) -0.0120(9) 0.0057(9) -0.0094(9)
N24 0.0244(11) 0.0237(10) 0.0358(12) -0.0099(10) 0.0070(9) -0.0094(9)
N14 0.0232(10) 0.0224(10) 0.0289(11) -0.0103(9) 0.0043(9) -0.0090(8)
N27 0.0281(11) 0.0194(10) 0.0301(11) -0.0042(9) 0.0053(9) -0.0093(9)
C34 0.0325(14) 0.0259(12) 0.0291(14) -0.0103(11) 0.0059(11) -0.0162(11)
C28 0.0250(13) 0.0233(12) 0.0295(14) -0.0022(11) 0.0078(11) -0.0093(10)
N11 0.0233(10) 0.0195(10) 0.0329(11) -0.0101(9) 0.0069(9) -0.0098(8)
N21 0.0271(11) 0.0207(10) 0.0397(12) -0.0147(9) 0.0098(9) -0.0110(9)
C81 0.0318(14) 0.0256(13) 0.0411(15) -0.0164(12) 0.0106(12) -0.0122(11)
C22 0.0228(12) 0.0259(12) 0.0340(14) -0.0163(11) 0.0108(11) -0.0110(10)
C13 0.0299(14) 0.0242(12) 0.0341(14) -0.0113(11) 0.0060(11) -0.0134(11)
N19 0.0229(10) 0.0215(10) 0.0328(12) -0.0078(9) 0.0049(9) -0.0110(9)
C36 0.0253(13) 0.0232(12) 0.0346(14) -0.0121(11) 0.0028(11) -0.0110(10)
C29 0.0364(15) 0.0316(14) 0.0329(15) -0.0095(12) 0.0050(12) -0.0167(12)
N26 0.0285(11) 0.0260(10) 0.0309(11) -0.0088(9) 0.0061(9) -0.0153(9)
C19 0.0301(14) 0.0288(13) 0.0415(16) -0.0094(12) 0.0020(12) -0.0155(12)
C15 0.0252(13) 0.0221(12) 0.0325(14) -0.0105(11) 0.0086(11) -0.0125(10)
N13 0.0191(10) 0.0247(10) 0.0326(11) -0.0127(9) 0.0036(9) -0.0085(8)
N16 0.0253(10) 0.0222(10) 0.0282(11) -0.0096(9) 0.0063(9) -0.0130(9)
C11 0.0269(13) 0.0222(12) 0.0375(15) -0.0122(11) 0.0045(11) -0.0117(11)
N29 0.0271(11) 0.0243(10) 0.0396(13) -0.0060(10) 0.0061(10) -0.0137(9)
C18 0.0216(12) 0.0184(11) 0.0315(14) -0.0055(10) 0.0046(10) -0.0077(10)
C39 0.0239(13) 0.0224(12) 0.0316(14) -0.0067(11) 0.0035(11) -0.0090(10)
C57 0.089(3) 0.068(2) 0.058(2) -0.0181(18) 0.0244(19) -0.061(2)
C83 0.0241(13) 0.0385(15) 0.0412(16) -0.0132(13) -0.0007(12) -0.0142(12)
C25 0.0325(14) 0.0218(12) 0.0312(14) -0.0107(11) 0.0116(11) -0.0119(11)
C87 0.0365(15) 0.0214(13) 0.0419(16) -0.0082(12) 0.0100(13) -0.0075(11)
C101 0.0326(16) 0.0394(16) 0.063(2) -0.0278(15) 0.0078(14) -0.0030(13)
C12 0.0210(12) 0.0205(11) 0.0322(14) -0.0092(10) 0.0024(10) -0.0083(10)
C111 0.0488(17) 0.0351(15) 0.0515(18) -0.0231(14) 0.0241(14) -0.0226(13)
C77 0.065(2) 0.0425(17) 0.0411(18) -0.0102(14) 0.0218(16) -0.0200(16)
C47 0.0402(15) 0.0303(14) 0.0316(14) -0.0084(12) 0.0105(12) -0.0182(12)
C33 0.0287(13) 0.0277(13) 0.0350(14) -0.0101(11) 0.0023(11) -0.0164(11)
C14 0.0300(14) 0.0236(12) 0.0376(15) -0.0072(12) 0.0013(12) -0.0132(11)
C84 0.0343(14) 0.0310(14) 0.0320(15) -0.0118(12) 0.0088(12) -0.0143(12)
C53 0.0349(16) 0.0607(19) 0.0516(19) -0.0260(16) 0.0173(14) -0.0208(15)
C41 0.0451(16) 0.0217(13) 0.0434(16) -0.0141(12) 0.0148(14) -0.0118(12)
C43 0.0374(15) 0.0309(14) 0.0360(15) -0.0152(12) 0.0104(12) -0.0134(12)
C89 0.0310(14) 0.0273(13) 0.0308(14) -0.0071(11) 0.0069(11) -0.0148(11)
C91 0.0507(17) 0.0296(14) 0.0455(17) -0.0216(13) 0.0190(14) -0.0216(13)
C37 0.0236(13) 0.0215(12) 0.0368(15) -0.0096(11) 0.0059(11) -0.0075(10)
C26 0.0385(15) 0.0382(14) 0.0431(16) -0.0242(13) 0.0124(13) -0.0240(13)
C31 0.0243(13) 0.0263(12) 0.0351(14) -0.0142(11) 0.0067(11) -0.0133(11)
C17 0.0264(13) 0.0256(12) 0.0339(14) -0.0096(11) 0.0062(11) -0.0123(11)
C99 0.0396(16) 0.0492(17) 0.0451(17) -0.0006(14) 0.0079(14) -0.0281(14)
C107 0.0355(16) 0.0352(16) 0.0514(19) -0.0041(14) 0.0049(14) -0.0040(13)
C24 0.0384(15) 0.0328(14) 0.0280(14) -0.0083(12) 0.0020(12) -0.0182(13)
C21 0.0358(14) 0.0274(13) 0.0337(14) -0.0114(11) 0.0094(12) -0.0157(12)
C94 0.0543(19) 0.0523(18) 0.0395(17) -0.0195(15) 0.0130(15) -0.0186(15)
C66 0.0401(18) 0.079(2) 0.065(2) -0.0275(19) 0.0170(17) -0.0233(18)
C114 0.069(2) 0.0353(16) 0.055(2) -0.0194(15) 0.0301(17) -0.0116(15)
C86 0.0321(14) 0.0296(13) 0.0435(16) -0.0161(12) 0.0089(12) -0.0203(12)
C27 0.0310(14) 0.0268(13) 0.0355(15) -0.0116(12) 0.0098(12) -0.0089(11)
C117 0.071(2) 0.0241(14) 0.054(2) -0.0120(14) 0.0211(17) -0.0053(14)
C74 0.0291(15) 0.0423(17) 0.065(2) -0.0148(15) 0.0076(14) -0.0076(13)
C67 0.0544(19) 0.0408(17) 0.0407(18) 0.0009(14) 0.0072(15) -0.0094(15)
C16 0.0287(13) 0.0314(13) 0.0315(14) -0.0130(11) 0.0040(11) -0.0138(11)
C97 0.069(2) 0.0312(15) 0.062(2) -0.0126(15) 0.0085(17) -0.0302(15)
C119 0.0569(19) 0.0466(17) 0.0407(17) -0.0140(14) 0.0147(14) -0.0324(15)
C46 0.0393(16) 0.0500(17) 0.0358(15) -0.0214(13) 0.0140(13) -0.0268(14)
C56 0.0570(19) 0.0568(18) 0.0448(17) -0.0287(15) 0.0191(15) -0.0358(16)
C51 0.054(2) 0.0297(15) 0.055(2) -0.0085(14) 0.0025(16) -0.0001(14)
C109 0.0492(17) 0.0279(14) 0.0516(18) -0.0080(13) 0.0161(15) -0.0169(13)
C63 0.052(2) 0.078(2) 0.048(2) -0.0381(18) 0.0121(16) -0.0181(17)
C96 0.0497(17) 0.0406(16) 0.0545(18) -0.0216(14) 0.0081(14) -0.0314(14)
C44 0.0309(14) 0.0313(14) 0.0426(16) -0.0093(13) 0.0007(12) -0.0080(12)
C54 0.0478(19) 0.0398(17) 0.101(3) -0.0353(19) 0.0068(18) -0.0105(15)
C71 0.077(2) 0.0318(16) 0.105(3) -0.0257(18) 0.046(2) -0.0307(17)
C104 0.0461(18) 0.084(2) 0.059(2) -0.0386(19) 0.0235(16) -0.0381(18)
C103 0.0252(14) 0.0384(16) 0.0578(19) -0.0071(14) -0.0021(13) -0.0086(12)
C73 0.065(2) 0.0343(16) 0.084(2) -0.0283(17) 0.0313(19) -0.0189(15)
C106 0.0328(15) 0.0485(17) 0.0583(19) -0.0238(15) 0.0100(14) -0.0248(14)
C23 0.0354(15) 0.0410(15) 0.0348(15) -0.0180(13) 0.0028(12) -0.0181(13)
C113 0.0354(17) 0.081(2) 0.058(2) -0.0295(18) -0.0021(15) -0.0266(17)
C61 0.085(2) 0.0316(16) 0.065(2) -0.0285(16) 0.0202(18) -0.0239(16)
C76 0.077(2) 0.087(2) 0.0449(18) -0.0341(17) 0.0300(17) -0.066(2)
C116 0.0508(17) 0.0356(15) 0.0464(17) -0.0123(13) 0.0104(14) -0.0286(14)
C64 0.0432(19) 0.052(2) 0.054(2) -0.0027(16) -0.0050(15) 0.0026(15)
C93 0.0331(15) 0.0472(17) 0.0576(19) -0.0193(15) 0.0076(14) -0.0261(14)
N17 0.0239(10) 0.0195(10) 0.0286(11) -0.0052(9) 0.0055(9) -0.0087(8)
C49 0.0468(17) 0.0368(15) 0.0483(18) -0.0114(14) 0.0049(14) -0.0279(14)
C79 0.075(2) 0.069(2) 0.061(2) -0.0118(18) -0.0018(18) -0.056(2)
C59 0.062(2) 0.062(2) 0.057(2) -0.0113(16) 0.0087(16) -0.0475(18)
C69 0.074(2) 0.0436(18) 0.096(3) -0.0267(19) 0.017(2) -0.0368(18)

loop_
_atom_type_symbol
_atom_type_description
_atom_type_scat_dispersion_real
_atom_type_scat_dispersion_imag
_atom_type_scat_source
C C 0.0033 0.0016 'International Tables Vol C Tables 4.2.6.8 and 6.1.1.4'
H H 0.0000 0.0000 'International Tables Vol C Tables 4.2.6.8 and 6.1.1.4'
N N 0.0061 0.0033 'International Tables Vol C Tables 4.2.6.8 and 6.1.1.4'
S S 0.1246 0.1234 'International Tables Vol C Tables 4.2.6.8 and 6.1.1.4'
Ag Ag -0.8971 1.1015 'International Tables Vol C Tables 4.2.6.8 and 6.1.1.4'

loop_
_geom_angle_atom_site_label_1
_geom_angle_atom_site_label_2
_geom_angle_atom_site_label_3
_geom_angle
_geom_angle_site_symmetry_1
_geom_angle_site_symmetry_3
_geom_angle_publ_flag
N23 Ag1 S28 132.90(5) . . ?
N23 Ag1 N21 72.56(6) . . ?
S28 Ag1 N21 127.80(4) . . ?
N23 Ag1 S12 86.59(5) . . ?
S28 Ag1 S12 130.64(2) . . ?
N21 Ag1 S12 86.64(4) . . ?
N26 Ag2 S22 147.16(4) . . ?
N26 Ag2 S15 89.87(5) . . ?
S22 Ag2 S15 116.87(2) . . ?
N26 Ag2 N24 69.18(6) . . ?
S22 Ag2 N24 125.16(5) . . ?
S15 Ag2 N24 90.64(4) . . ?
N27 Ag3 S25 137.50(5) . . ?
N27 Ag3 S18 95.34(4) . . ?
S25 Ag3 S18 123.51(2) . . ?
N27 Ag3 N29 73.59(7) . . ?
S25 Ag3 N29 126.19(5) . . ?
S18 Ag3 N29 78.71(4) . . ?
C28 S28 Ag1 99.87(8) . . ?
C22 S12 Ag1 97.13(8) . . ?
C28 S18 Ag3 87.49(7) . . ?
C25 S15 Ag2 94.67(8) . . ?
C22 S22 Ag2 98.09(8) . . ?
C25 S25 Ag3 101.88(8) . . ?
C13 N23 N13 105.76(18) . . ?
C13 N23 Ag1 130.27(15) . . ?
N13 N23 Ag1 115.89(13) . . ?
C14 N24 N14 105.95(18) . . ?
C14 N24 Ag2 126.49(15) . . ?
N14 N24 Ag2 98.74(12) . . ?
N24 N14 C34 111.58(19) . . ?
N24 N14 C15 116.55(17) . . ?
C34 N14 C15 130.97(18) . . ?
C17 N27 N17 106.19(17) . . ?
C17 N27 Ag3 133.10(14) . . ?
N17 N27 Ag3 116.84(13) . . ?
C24 C34 N14 104.83(19) . . ?
C24 C34 C84 128.0(2) . . ?
N14 C34 C84 127.2(2) . . ?
C18 C28 S18 119.74(18) . . ?
C18 C28 S28 113.39(16) . . ?
S18 C28 S28 126.83(14) . . ?
N21 N11 C31 111.77(17) . . ?
N21 N11 C12 117.89(16) . . ?
C31 N11 C12 130.24(18) . . ?
C11 N21 N11 105.50(17) . . ?
C11 N21 Ag1 119.74(15) . . ?
N11 N21 Ag1 105.88(11) . . ?
C31 C81 C101 112.3(2) . . ?
C31 C81 C91 111.45(18) . . ?
C101 C81 C91 109.8(2) . . ?
C31 C81 C111 107.73(19) . . ?
C101 C81 C111 108.1(2) . . ?
C91 C81 C111 107.2(2) . . ?
C12 C22 S12 120.40(16) . . ?
C12 C22 S22 112.61(17) . . ?
S12 C22 S22 126.98(13) . . ?
N23 C13 C23 110.1(2) . . ?
N23 C13 C43 120.9(2) . . ?
C23 C13 C43 128.9(2) . . ?
N29 N19 C39 111.55(18) . . ?
N29 N19 C18 117.37(18) . . ?
C39 N19 C18 128.87(17) . . ?
C26 C36 N16 105.39(18) . . ?
C26 C36 C86 127.6(2) . . ?
N16 C36 C86 126.94(19) . . ?
C39 C29 C19 107.0(2) . . ?
C39 C29 H29 126.5 . . ?
C19 C29 H29 126.5 . . ?
C16 N26 N16 105.45(16) . . ?
C16 N26 Ag2 129.45(15) . . ?
N16 N26 Ag2 114.90(13) . . ?
N29 C19 C29 110.6(2) . . ?
N29 C19 C49 121.1(2) . . ?
C29 C19 C49 128.2(2) . . ?
N16 C15 N14 109.89(17) . . ?
N16 C15 C25 109.65(17) . . ?
N14 C15 C25 116.38(18) . . ?
N16 C15 H15 106.8 . . ?
N14 C15 H15 106.8 . . ?
C25 C15 H15 106.8 . . ?
C33 N13 N23 111.71(18) . . ?
C33 N13 C12 130.68(18) . . ?
N23 N13 C12 117.59(18) . . ?
C36 N16 N26 111.49(17) . . ?
C36 N16 C15 129.73(17) . . ?
N26 N16 C15 118.02(16) . . ?
N21 C11 C21 110.41(19) . . ?
N21 C11 C41 120.8(2) . . ?
C21 C11 C41 128.8(2) . . ?
C19 N29 N19 105.51(18) . . ?
C19 N29 Ag3 120.14(15) . . ?
N19 N29 Ag3 107.27(13) . . ?
N19 C18 N17 111.29(17) . . ?
N19 C18 C28 113.42(18) . . ?
N17 C18 C28 109.91(18) . . ?
N19 C18 H18 107.3 . . ?
N17 C18 H18 107.3 . . ?
C28 C18 H18 107.3 . . ?
C29 C39 N19 105.20(19) . . ?
C29 C39 C89 127.3(2) . . ?
N19 C39 C89 127.4(2) . . ?
C47 C57 H57A 109.5 . . ?
C47 C57 H57B 109.5 . . ?
H57A C57 H57B 109.5 . . ?
C47 C57 H57C 109.5 . . ?
H57A C57 H57C 109.5 . . ?
H57B C57 H57C 109.5 . . ?
C33 C83 C93 110.0(2) . . ?
C33 C83 C113 108.5(2) . . ?
C93 C83 C113 107.9(2) . . ?
C33 C83 C103 111.77(19) . . ?
C93 C83 C103 111.5(2) . . ?
C113 C83 C103 106.9(2) . . ?
C15 C25 S15 121.56(18) . . ?
C15 C25 S25 111.69(16) . . ?
S15 C25 S25 126.74(14) . . ?
C37 C87 C107 109.8(2) . . ?
C37 C87 C117 108.1(2) . . ?
C107 C87 C117 108.1(2) . . ?
C37 C87 C97 111.8(2) . . ?
C107 C87 C97 111.4(2) . . ?
C117 C87 C97 107.4(2) . . ?
C81 C101 H10A 109.5 . . ?
C81 C101 H10B 109.5 . . ?
H10A C101 H10B 109.5 . . ?
C81 C101 H10C 109.5 . . ?
H10A C101 H10C 109.5 . . ?
H10B C101 H10C 109.5 . . ?
N13 C12 N11 110.72(16) . . ?
N13 C12 C22 109.36(16) . . ?
N11 C12 C22 114.84(19) . . ?
N13 C12 H12 107.2 . . ?
N11 C12 H12 107.2 . . ?
C22 C12 H12 107.2 . . ?
C81 C111 H11A 109.5 . . ?
C81 C111 H11B 109.5 . . ?
H11A C111 H11B 109.5 . . ?
C81 C111 H11C 109.5 . . ?
H11A C111 H11C 109.5 . . ?
H11B C111 H11C 109.5 . . ?
C47 C77 H77A 109.5 . . ?
C47 C77 H77B 109.5 . . ?
H77A C77 H77B 109.5 . . ?
C47 C77 H77C 109.5 . . ?
H77A C77 H77C 109.5 . . ?
H77B C77 H77C 109.5 . . ?
C17 C47 C67 110.21(19) . . ?
C17 C47 C57 109.7(2) . . ?
C67 C47 C57 110.2(2) . . ?
C17 C47 C77 109.74(19) . . ?
C67 C47 C77 108.1(2) . . ?
C57 C47 C77 108.9(2) . . ?
N13 C33 C23 105.3(2) . . ?
N13 C33 C83 126.2(2) . . ?
C23 C33 C83 128.5(2) . . ?
N24 C14 C24 110.3(2) . . ?
N24 C14 C44 119.1(2) . . ?
C24 C14 C44 130.3(2) . . ?
C34 C84 C114 113.05(19) . . ?
C34 C84 C94 108.2(2) . . ?
C114 C84 C94 107.4(2) . . ?
C34 C84 C104 111.1(2) . . ?
C114 C84 C104 109.6(2) . . ?
C94 C84 C104 107.3(2) . . ?
C43 C53 H53A 109.5 . . ?
C43 C53 H53B 109.5 . . ?
H53A C53 H53B 109.5 . . ?
C43 C53 H53C 109.5 . . ?
H53A C53 H53C 109.5 . . ?
H53B C53 H53C 109.5 . . ?
C11 C41 C61 110.5(2) . . ?
C11 C41 C71 109.4(2) . . ?
C61 C41 C71 110.1(2) . . ?
C11 C41 C51 108.7(2) . . ?
C61 C41 C51 109.1(2) . . ?
C71 C41 C51 109.0(2) . . ?
C13 C43 C63 109.7(2) . . ?
C13 C43 C53 111.1(2) . . ?
C63 C43 C53 108.6(2) . . ?
C13 C43 C73 108.76(19) . . ?
C63 C43 C73 109.9(2) . . ?
C53 C43 C73 108.8(2) . . ?
C119 C89 C99 107.7(2) . . ?
C119 C89 C39 107.92(19) . . ?
C99 C89 C39 113.1(2) . . ?
C119 C89 C109 107.7(2) . . ?
C99 C89 C109 109.5(2) . . ?
C39 C89 C109 110.78(18) . . ?
C81 C91 H91A 109.5 . . ?
C81 C91 H91B 109.5 . . ?
H91A C91 H91B 109.5 . . ?
C81 C91 H91C 109.5 . . ?
H91A C91 H91C 109.5 . . ?
H91B C91 H91C 109.5 . . ?
N17 C37 C27 105.43(19) . . ?
N17 C37 C87 126.8(2) . . ?
C27 C37 C87 127.7(2) . . ?
C36 C26 C16 107.4(2) . . ?
C36 C26 H26 126.3 . . ?
C16 C26 H26 126.3 . . ?
N11 C31 C21 104.98(19) . . ?
N11 C31 C81 127.2(2) . . ?
C21 C31 C81 127.8(2) . . ?
N27 C17 C27 109.5(2) . . ?
N27 C17 C47 121.8(2) . . ?
C27 C17 C47 128.7(2) . . ?
C89 C99 H99A 109.5 . . ?
C89 C99 H99B 109.5 . . ?
H99A C99 H99B 109.5 . . ?
C89 C99 H99C 109.5 . . ?
H99A C99 H99C 109.5 . . ?
H99B C99 H99C 109.5 . . ?
C87 C107 H10D 109.5 . . ?
C87 C107 H10E 109.5 . . ?
H10D C107 H10E 109.5 . . ?
C87 C107 H10F 109.5 . . ?
H10D C107 H10F 109.5 . . ?
H10E C107 H10F 109.5 . . ?
C34 C24 C14 107.3(2) . . ?
C34 C24 H24 126.4 . . ?
C14 C24 H24 126.4 . . ?
C31 C21 C11 107.3(2) . . ?
C31 C21 H21 126.3 . . ?
C11 C21 H21 126.3 . . ?
C84 C94 H94A 109.5 . . ?
C84 C94 H94B 109.5 . . ?
H94A C94 H94B 109.5 . . ?
C84 C94 H94C 109.5 . . ?
H94A C94 H94C 109.5 . . ?
H94B C94 H94C 109.5 . . ?
C46 C66 H66A 109.5 . . ?
C46 C66 H66B 109.5 . . ?
H66A C66 H66B 109.5 . . ?
C46 C66 H66C 109.5 . . ?
H66A C66 H66C 109.5 . . ?
H66B C66 H66C 109.5 . . ?
C84 C114 H11D 109.5 . . ?
C84 C114 H11E 109.5 . . ?
H11D C114 H11E 109.5 . . ?
C84 C114 H11F 109.5 . . ?
H11D C114 H11F 109.5 . . ?
H11E C114 H11F 109.5 . . ?
C36 C86 C106 112.25(19) . . ?
C36 C86 C116 109.4(2) . . ?
C106 C86 C116 111.8(2) . . ?
C36 C86 C96 108.13(18) . . ?
C106 C86 C96 107.2(2) . . ?
C116 C86 C96 107.9(2) . . ?
C37 C27 C17 107.6(2) . . ?
C37 C27 H27 126.2 . . ?
C17 C27 H27 126.2 . . ?
C87 C117 H11G 109.5 . . ?
C87 C117 H11H 109.5 . . ?
H11G C117 H11H 109.5 . . ?
C87 C117 H11I 109.5 . . ?
H11G C117 H11I 109.5 . . ?
H11H C117 H11I 109.5 . . ?
C44 C74 H74A 109.5 . . ?
C44 C74 H74B 109.5 . . ?
H74A C74 H74B 109.5 . . ?
C44 C74 H74C 109.5 . . ?
H74A C74 H74C 109.5 . . ?
H74B C74 H74C 109.5 . . ?
C47 C67 H67A 109.5 . . ?
C47 C67 H67B 109.5 . . ?
H67A C67 H67B 109.5 . . ?
C47 C67 H67C 109.5 . . ?
H67A C67 H67C 109.5 . . ?
H67B C67 H67C 109.5 . . ?
N26 C16 C26 110.28(19) . . ?
N26 C16 C46 123.3(2) . . ?
C26 C16 C46 126.2(2) . . ?
C87 C97 H97A 109.5 . . ?
C87 C97 H97B 109.5 . . ?
H97A C97 H97B 109.5 . . ?
C87 C97 H97C 109.5 . . ?
H97A C97 H97C 109.5 . . ?
H97B C97 H97C 109.5 . . ?
C89 C119 H11J 109.5 . . ?
C89 C119 H11K 109.5 . . ?
H11J C119 H11K 109.5 . . ?
C89 C119 H11L 109.5 . . ?
H11J C119 H11L 109.5 . . ?
H11K C119 H11L 109.5 . . ?
C16 C46 C76 112.5(2) . . ?
C16 C46 C56 108.8(2) . . ?
C76 C46 C56 109.6(2) . . ?
C16 C46 C66 107.4(2) . . ?
C76 C46 C66 109.8(2) . . ?
C56 C46 C66 108.6(2) . . ?
C46 C56 H56A 109.5 . . ?
C46 C56 H56B 109.5 . . ?
H56A C56 H56B 109.5 . . ?
C46 C56 H56C 109.5 . . ?
H56A C56 H56C 109.5 . . ?
H56B C56 H56C 109.5 . . ?
C41 C51 H51A 109.5 . . ?
C41 C51 H51B 109.5 . . ?
H51A C51 H51B 109.5 . . ?
C41 C51 H51C 109.5 . . ?
H51A C51 H51C 109.5 . . ?
H51B C51 H51C 109.5 . . ?
C89 C109 H10G 109.5 . . ?
C89 C109 H10H 109.5 . . ?
H10G C109 H10H 109.5 . . ?
C89 C109 H10I 109.5 . . ?
H10G C109 H10I 109.5 . . ?
H10H C109 H10I 109.5 . . ?
C43 C63 H63A 109.5 . . ?
C43 C63 H63B 109.5 . . ?
H63A C63 H63B 109.5 . . ?
C43 C63 H63C 109.5 . . ?
H63A C63 H63C 109.5 . . ?
H63B C63 H63C 109.5 . . ?
C86 C96 H96A 109.5 . . ?
C86 C96 H96B 109.5 . . ?
H96A C96 H96B 109.5 . . ?
C86 C96 H96C 109.5 . . ?
H96A C96 H96C 109.5 . . ?
H96B C96 H96C 109.5 . . ?
C64 C44 C14 110.8(2) . . ?
C64 C44 C74 109.6(2) . . ?
C14 C44 C74 110.3(2) . . ?
C64 C44 C54 111.1(2) . . ?
C14 C44 C54 106.8(2) . . ?
C74 C44 C54 108.2(2) . . ?
C44 C54 H54A 109.5 . . ?
C44 C54 H54B 109.5 . . ?
H54A C54 H54B 109.5 . . ?
C44 C54 H54C 109.5 . . ?
H54A C54 H54C 109.5 . . ?
H54B C54 H54C 109.5 . . ?
C41 C71 H71A 109.5 . . ?
C41 C71 H71B 109.5 . . ?
H71A C71 H71B 109.5 . . ?
C41 C71 H71C 109.5 . . ?
H71A C71 H71C 109.5 . . ?
H71B C71 H71C 109.5 . . ?
C84 C104 H10J 109.5 . . ?
C84 C104 H10K 109.5 . . ?
H10J C104 H10K 109.5 . . ?
C84 C104 H10L 109.5 . . ?
H10J C104 H10L 109.5 . . ?
H10K C104 H10L 109.5 . . ?
C83 C103 H10M 109.5 . . ?
C83 C103 H10N 109.5 . . ?
H10M C103 H10N 109.5 . . ?
C83 C103 H10O 109.5 . . ?
H10M C103 H10O 109.5 . . ?
H10N C103 H10O 109.5 . . ?
C43 C73 H73A 109.5 . . ?
C43 C73 H73B 109.5 . . ?
H73A C73 H73B 109.5 . . ?
C43 C73 H73C 109.5 . . ?
H73A C73 H73C 109.5 . . ?
H73B C73 H73C 109.5 . . ?
C86 C106 H10P 109.5 . . ?
C86 C106 H10Q 109.5 . . ?
H10P C106 H10Q 109.5 . . ?
C86 C106 H10R 109.5 . . ?
H10P C106 H10R 109.5 . . ?
H10Q C106 H10R 109.5 . . ?
C33 C23 C13 107.1(2) . . ?
C33 C23 H23 126.4 . . ?
C13 C23 H23 126.4 . . ?
C83 C113 H11M 109.5 . . ?
C83 C113 H11N 109.5 . . ?
H11M C113 H11N 109.5 . . ?
C83 C113 H11O 109.5 . . ?
H11M C113 H11O 109.5 . . ?
H11N C113 H11O 109.5 . . ?
C41 C61 H61A 109.5 . . ?
C41 C61 H61B 109.5 . . ?
H61A C61 H61B 109.5 . . ?
C41 C61 H61C 109.5 . . ?
H61A C61 H61C 109.5 . . ?
H61B C61 H61C 109.5 . . ?
C46 C76 H76A 109.5 . . ?
C46 C76 H76B 109.5 . . ?
H76A C76 H76B 109.5 . . ?
C46 C76 H76C 109.5 . . ?
H76A C76 H76C 109.5 . . ?
H76B C76 H76C 109.5 . . ?
C86 C116 H11P 109.5 . . ?
C86 C116 H11Q 109.5 . . ?
H11P C116 H11Q 109.5 . . ?
C86 C116 H11R 109.5 . . ?
H11P C116 H11R 109.5 . . ?
H11Q C116 H11R 109.5 . . ?
C44 C64 H64A 109.5 . . ?
C44 C64 H64B 109.5 . . ?
H64A C64 H64B 109.5 . . ?
C44 C64 H64C 109.5 . . ?
H64A C64 H64C 109.5 . . ?
H64B C64 H64C 109.5 . . ?
C83 C93 H93A 109.5 . . ?
C83 C93 H93B 109.5 . . ?
H93A C93 H93B 109.5 . . ?
C83 C93 H93C 109.5 . . ?
H93A C93 H93C 109.5 . . ?
H93B C93 H93C 109.5 . . ?
C37 N17 N27 111.28(17) . . ?
C37 N17 C18 130.46(18) . . ?
N27 N17 C18 118.00(16) . . ?
C19 C49 C79 108.6(2) . . ?
C19 C49 C59 110.3(2) . . ?
C79 C49 C59 109.8(2) . . ?
C19 C49 C69 108.7(2) . . ?
C79 C49 C69 109.8(2) . . ?
C59 C49 C69 109.6(2) . . ?
C49 C79 H79A 109.5 . . ?
C49 C79 H79B 109.5 . . ?
H79A C79 H79B 109.5 . . ?
C49 C79 H79C 109.5 . . ?
H79A C79 H79C 109.5 . . ?
H79B C79 H79C 109.5 . . ?
C49 C59 H59A 109.5 . . ?
C49 C59 H59B 109.5 . . ?
H59A C59 H59B 109.5 . . ?
C49 C59 H59C 109.5 . . ?
H59A C59 H59C 109.5 . . ?
H59B C59 H59C 109.5 . . ?
C49 C69 H69A 109.5 . . ?
C49 C69 H69B 109.5 . . ?
H69A C69 H69B 109.5 . . ?
C49 C69 H69C 109.5 . . ?
H69A C69 H69C 109.5 . . ?
H69B C69 H69C 109.5 . . ?

loop_
_geom_bond_atom_site_label_1
_geom_bond_atom_site_label_2
_geom_bond_distance
_geom_bond_site_symmetry_2
_geom_bond_publ_flag
Ag1 N23 2.421(2) . ?
Ag1 S28 2.4644(7) . ?
Ag1 N21 2.5225(17) . ?
Ag1 S12 2.5939(7) . ?
Ag2 N26 2.3989(19) . ?
Ag2 S22 2.4606(7) . ?
Ag2 S15 2.5938(7) . ?
Ag2 N24 2.6158(18) . ?
Ag3 N27 2.3440(18) . ?
Ag3 S25 2.4399(7) . ?
Ag3 S18 2.5967(7) . ?
Ag3 N29 2.622(2) . ?
S28 C28 1.691(3) . ?
S12 C22 1.661(2) . ?
S18 C28 1.669(2) . ?
S15 C25 1.657(2) . ?
S22 C22 1.699(2) . ?
S25 C25 1.700(3) . ?
N23 C13 1.328(3) . ?
N23 N13 1.374(2) . ?
N24 C14 1.327(3) . ?
N24 N14 1.371(2) . ?
N14 C34 1.384(3) . ?
N14 C15 1.472(3) . ?
N27 C17 1.334(3) . ?
N27 N17 1.372(2) . ?
C34 C24 1.382(3) . ?
C34 C84 1.529(3) . ?
C28 C18 1.564(3) . ?
N11 N21 1.374(2) . ?
N11 C31 1.376(3) . ?
N11 C12 1.476(3) . ?
N21 C11 1.329(3) . ?
C81 C31 1.533(3) . ?
C81 C101 1.539(4) . ?
C81 C91 1.543(3) . ?
C81 C111 1.547(3) . ?
C22 C12 1.555(3) . ?
C13 C23 1.409(3) . ?
C13 C43 1.521(3) . ?
N19 N29 1.374(2) . ?
N19 C39 1.385(3) . ?
N19 C18 1.461(3) . ?
C36 C26 1.372(3) . ?
C36 N16 1.374(3) . ?
C36 C86 1.528(3) . ?
C29 C39 1.373(3) . ?
C29 C19 1.410(3) . ?
C29 H29 0.9300 . ?
N26 C16 1.328(3) . ?
N26 N16 1.382(2) . ?
C19 N29 1.326(3) . ?
C19 C49 1.526(3) . ?
C15 N16 1.463(3) . ?
C15 C25 1.558(3) . ?
C15 H15 0.9800 . ?
N13 C33 1.372(3) . ?
N13 C12 1.457(3) . ?
C11 C21 1.402(3) . ?
C11 C41 1.525(3) . ?
C18 N17 1.467(3) . ?
C18 H18 0.9800 . ?
C39 C89 1.535(3) . ?
C57 C47 1.539(4) . ?
C57 H57A 0.9600 . ?
C57 H57B 0.9600 . ?
C57 H57C 0.9600 . ?
C83 C33 1.525(3) . ?
C83 C93 1.536(3) . ?
C83 C113 1.542(4) . ?
C83 C103 1.548(3) . ?
C87 C37 1.526(3) . ?
C87 C107 1.533(4) . ?
C87 C117 1.541(3) . ?
C87 C97 1.541(3) . ?
C101 H10A 0.9600 . ?
C101 H10B 0.9600 . ?
C101 H10C 0.9600 . ?
C12 H12 0.9800 . ?
C111 H11A 0.9600 . ?
C111 H11B 0.9600 . ?
C111 H11C 0.9600 . ?
C77 C47 1.540(3) . ?
C77 H77A 0.9600 . ?
C77 H77B 0.9600 . ?
C77 H77C 0.9600 . ?
C47 C17 1.513(3) . ?
C47 C67 1.531(4) . ?
C33 C23 1.378(3) . ?
C14 C24 1.405(3) . ?
C14 C44 1.533(3) . ?
C84 C114 1.529(3) . ?
C84 C94 1.538(4) . ?
C84 C104 1.543(3) . ?
C53 C43 1.529(4) . ?
C53 H53A 0.9600 . ?
C53 H53B 0.9600 . ?
C53 H53C 0.9600 . ?
C41 C61 1.528(4) . ?
C41 C71 1.532(3) . ?
C41 C51 1.535(4) . ?
C43 C63 1.527(4) . ?
C43 C73 1.542(3) . ?
C89 C119 1.531(3) . ?
C89 C99 1.533(3) . ?
C89 C109 1.541(3) . ?
C91 H91A 0.9600 . ?
C91 H91B 0.9600 . ?
C91 H91C 0.9600 . ?
C37 N17 1.370(3) . ?
C37 C27 1.375(3) . ?
C26 C16 1.407(3) . ?
C26 H26 0.9300 . ?
C31 C21 1.379(3) . ?
C17 C27 1.403(3) . ?
C99 H99A 0.9600 . ?
C99 H99B 0.9600 . ?
C99 H99C 0.9600 . ?
C107 H10D 0.9600 . ?
C107 H10E 0.9600 . ?
C107 H10F 0.9600 . ?
C24 H24 0.9300 . ?
C21 H21 0.9300 . ?
C94 H94A 0.9600 . ?
C94 H94B 0.9600 . ?
C94 H94C 0.9600 . ?
C66 C46 1.554(4) . ?
C66 H66A 0.9600 . ?
C66 H66B 0.9600 . ?
C66 H66C 0.9600 . ?
C114 H11D 0.9600 . ?
C114 H11E 0.9600 . ?
C114 H11F 0.9600 . ?
C86 C106 1.536(3) . ?
C86 C116 1.545(4) . ?
C86 C96 1.546(3) . ?
C27 H27 0.9300 . ?
C117 H11G 0.9600 . ?
C117 H11H 0.9600 . ?
C117 H11I 0.9600 . ?
C74 C44 1.535(3) . ?
C74 H74A 0.9600 . ?
C74 H74B 0.9600 . ?
C74 H74C 0.9600 . ?
C67 H67A 0.9600 . ?
C67 H67B 0.9600 . ?
C67 H67C 0.9600 . ?
C16 C46 1.523(3) . ?
C97 H97A 0.9600 . ?
C97 H97B 0.9600 . ?
C97 H97C 0.9600 . ?
C119 H11J 0.9600 . ?
C119 H11K 0.9600 . ?
C119 H11L 0.9600 . ?
C46 C76 1.531(3) . ?
C46 C56 1.535(4) . ?
C56 H56A 0.9600 . ?
C56 H56B 0.9600 . ?
C56 H56C 0.9600 . ?
C51 H51A 0.9600 . ?
C51 H51B 0.9600 . ?
C51 H51C 0.9600 . ?
C109 H10G 0.9600 . ?
C109 H10H 0.9600 . ?
C109 H10I 0.9600 . ?
C63 H63A 0.9600 . ?
C63 H63B 0.9600 . ?
C63 H63C 0.9600 . ?
C96 H96A 0.9600 . ?
C96 H96B 0.9600 . ?
C96 H96C 0.9600 . ?
C44 C64 1.525(4) . ?
C44 C54 1.539(4) . ?
C54 H54A 0.9600 . ?
C54 H54B 0.9600 . ?
C54 H54C 0.9600 . ?
C71 H71A 0.9600 . ?
C71 H71B 0.9600 . ?
C71 H71C 0.9600 . ?
C104 H10J 0.9600 . ?
C104 H10K 0.9600 . ?
C104 H10L 0.9600 . ?
C103 H10M 0.9600 . ?
C103 H10N 0.9600 . ?
C103 H10O 0.9600 . ?
C73 H73A 0.9600 . ?
C73 H73B 0.9600 . ?
C73 H73C 0.9600 . ?
C106 H10P 0.9600 . ?
C106 H10Q 0.9600 . ?
C106 H10R 0.9600 . ?
C23 H23 0.9300 . ?
C113 H11M 0.9600 . ?
C113 H11N 0.9600 . ?
C113 H11O 0.9600 . ?
C61 H61A 0.9600 . ?
C61 H61B 0.9600 . ?
C61 H61C 0.9600 . ?
C76 H76A 0.9600 . ?
C76 H76B 0.9600 . ?
C76 H76C 0.9600 . ?
C116 H11P 0.9600 . ?
C116 H11Q 0.9600 . ?
C116 H11R 0.9600 . ?
C64 H64A 0.9600 . ?
C64 H64B 0.9600 . ?
C64 H64C 0.9600 . ?
C93 H93A 0.9600 . ?
C93 H93B 0.9600 . ?
C93 H93C 0.9600 . ?
C49 C79 1.533(4) . ?
C49 C59 1.535(4) . ?
C49 C69 1.543(4) . ?
C79 H79A 0.9600 . ?
C79 H79B 0.9600 . ?
C79 H79C 0.9600 . ?
C59 H59A 0.9600 . ?
C59 H59B 0.9600 . ?
C59 H59C 0.9600 . ?
C69 H69A 0.9600 . ?
C69 H69B 0.9600 . ?
C69 H69C 0.9600 . ?
